data_1574939
loop_
_publ_author_name
'Song, Yanqing'
'Tsuji, Yuta'
'Sugimoto, Kunihisa'
'Kikuchi, Takashi'
'Shi, Yuxin'
'Murakami, Yusuke'
'Hiramatsu, Kotaro'
'Le Ouay, Benjamin'
'Ohba, Masaaki'
'Ohtani, Ryo'

_publ_section_title
;
 A ferroelectric proton conductor with colossal polarization induced by
 in-plane symmetry breaking in a two-dimensional coordination polymer.
;
_journal_issue 29
_journal_name_full 'Chemical science'
_journal_page_first 13413
_journal_page_last 13421
_journal_paper_doi 10.1039/d4sc08700c
_journal_volume 16
_journal_year 2025
_chemical_formula_moiety 'C38 H28 Mn2 N10 O4 Re'
_chemical_formula_sum 'C38 H28 Mn2 N10 O4 Re'
_chemical_formula_weight 984.78
_space_group_crystal_system tetragonal
_space_group_IT_number 130
_space_group_name_Hall '-P 4a 2ac'
_space_group_name_H-M_alt 'P 4/n c c :2'
_atom_sites_solution_hydrogens geom
_audit_creation_date 2024-11-28
_audit_creation_method
;
Olex2 1.5
(compiled 2024.02.16 svn.r378c4104 for OlexSys, GUI svn.r6928)
;
_audit_update_record
;
2024-12-16 deposited with the CCDC.	2025-06-02 downloaded from the CCDC.
;
_cell_angle_alpha 90
_cell_angle_beta 90
_cell_angle_gamma 90
_cell_formula_units_Z 4
_cell_length_a 14.4843(4)
_cell_length_b 14.4843(4)
_cell_length_c 18.3887(9)
_cell_measurement_reflns_used 7730
_cell_measurement_temperature 420
_cell_measurement_theta_max 28.8490
_cell_measurement_theta_min 2.5730
_cell_volume 3857.9(2)
_computing_cell_refinement 'CrysAlisPro 1.171.39.46e (Rigaku OD, 2018)'
_computing_data_collection 'CrysAlisPro 1.171.39.46e (Rigaku OD, 2018)'
_computing_data_reduction 'CrysAlisPro 1.171.39.46e (Rigaku OD, 2018)'
_computing_molecular_graphics 'Olex2 1.5 (Dolomanov et al., 2009)'
_computing_publication_material 'Olex2 1.5 (Dolomanov et al., 2009)'
_computing_structure_refinement 'SHELXL 2018/3 (Sheldrick, 2015)'
_computing_structure_solution 'SHELXT 2018/2 (Sheldrick, 2018)'
_diffrn_ambient_temperature 420
_diffrn_measured_fraction_theta_full 0.999
_diffrn_measured_fraction_theta_max 0.890
_diffrn_measurement_details
;
List of Runs (angles in degrees, time in seconds):

  # Type    Start    End  Width  t~exp~   \w     \q     \k     \f   Frames
#--------------------------------------------------------------------------
  1  \w    -37.00 -11.00   0.50    2.00    --    5.00  45.00 150.00   52
  2  \w     36.00  62.00   0.50    2.00    --    5.00  45.00  30.00   52
  3  \w    -51.00  71.00   0.50    2.00    --  -10.00  45.00 120.00  244
;
_diffrn_measurement_device 'four-circle diffractometer'
_diffrn_measurement_device_type 'XtaLAB AFC10 (RCD3): fixed-chi single'
_diffrn_measurement_method '\w scans'
_diffrn_radiation_type MoK\a
_diffrn_radiation_wavelength 0.71073
_diffrn_reflns_av_R_equivalents 0.0309
_diffrn_reflns_av_unetI/netI 0.0214
_diffrn_reflns_Laue_measured_fraction_full 0.999
_diffrn_reflns_Laue_measured_fraction_max 0.890
_diffrn_reflns_limit_h_max 20
_diffrn_reflns_limit_h_min -11
_diffrn_reflns_limit_k_max 20
_diffrn_reflns_limit_k_min -17
_diffrn_reflns_limit_l_max 21
_diffrn_reflns_limit_l_min -26
_diffrn_reflns_number 19596
_diffrn_reflns_point_group_measured_fraction_full 0.999
_diffrn_reflns_point_group_measured_fraction_max 0.890
_diffrn_reflns_theta_full 25.242
_diffrn_reflns_theta_max 30.993
_diffrn_reflns_theta_min 2.215
_exptl_absorpt_coefficient_mu 3.828
_exptl_absorpt_correction_T_max 1.00000
_exptl_absorpt_correction_T_min 0.65516
_exptl_absorpt_correction_type multi-scan
_exptl_absorpt_process_details
;
CrysAlisPro 1.171.39.46e (Rigaku Oxford Diffraction, 2018)
Empirical absorption correction using spherical harmonics,
 implemented in SCALE3 ABSPACK scaling algorithm.
;
_exptl_crystal_colour 'brownish brown'
_exptl_crystal_colour_modifier brownish
_exptl_crystal_colour_primary brown
_exptl_crystal_density_diffrn 1.696
_exptl_crystal_description block
_exptl_crystal_F_000 1932
_exptl_crystal_size_max 0.3
_exptl_crystal_size_mid 0.3
_exptl_crystal_size_min 0.2
_refine_diff_density_max 2.169
_refine_diff_density_min -1.357
_refine_diff_density_rms 0.091
_refine_ls_extinction_method none
_refine_ls_goodness_of_fit_ref 1.126
_refine_ls_hydrogen_treatment constr
_refine_ls_matrix_type full
_refine_ls_number_parameters 129
_refine_ls_number_reflns 2744
_refine_ls_number_restraints 25
_refine_ls_restrained_S_all 1.166
_refine_ls_R_factor_all 0.0663
_refine_ls_R_factor_gt 0.0439
_refine_ls_shift/su_max 0.000
_refine_ls_shift/su_mean 0.000
_refine_ls_structure_factor_coef Fsqd
_refine_ls_weighting_details 'w=1/[\s^2^(Fo^2^)+(0.0511P)^2^+4.0785P] where P=(Fo^2^+2Fc^2^)/3'
_refine_ls_weighting_scheme calc
_refine_ls_wR_factor_gt 0.1035
_refine_ls_wR_factor_ref 0.1132
_reflns_Friedel_coverage 0.000
_reflns_number_gt 2036
_reflns_number_total 2744
_reflns_threshold_expression 'I > 2\s(I)'
_cod_data_source_file d4sc08700c2.cif
_cod_data_source_block mnremecn_420_c
_cod_depositor_comments 'Adding full bibliography for 1574937--1574947.cif.'
_cod_original_cell_volume 3857.9(3)
_cod_original_sg_symbol_H-M 'P 4/n c c'
_cod_database_code 1574939
_shelx_shelxl_version_number 2018/3
_shelx_space_group_comment
;
The symmetry employed for this shelxl refinement is uniquely defined
by the following loop, which should always be used as a source of
symmetry information in preference to the above space-group names.
They are only intended as comments.
;
_olex2_refinement_description
;
1. Fixed Uiso
 At 1.2 times of:
  All C(H) groups, All C(H,H) groups
2. Restrained distances
 C8-C8_$1
 1.54 with sigma of 0.02
3. Uiso/Uaniso restraints and constraints
Re1 \\sim N4 \\sim C10 \\sim C11: within 2.5A with sigma of 0.01 and sigma for
terminal atoms of 0.02 within 2.5A
4.a Secondary CH2 refined with riding coordinates:
 C8(H8A,H8B)
4.b Aromatic/amide H refined with riding coordinates:
 C2(H2), C7(H7), C4(H4), C3(H3), C5(H5)
;
_olex2_submission_special_instructions 'No special instructions were received'
_oxdiff_exptl_absorpt_empirical_details
;
Empirical correction (ABSPACK) includes:
- Absorption correction using spherical harmonics
- Frame scaling
;

loop_
_space_group_symop_operation_xyz
'x, y, z'
'-x+1/2, -y+1/2, z'
'-y+1/2, x, z'
'y, -x+1/2, z'
'-x, y+1/2, -z+1/2'
'x+1/2, -y, -z+1/2'
'y+1/2, x+1/2, -z+1/2'
'-y, -x, -z+1/2'
'-x, -y, -z'
'x-1/2, y-1/2, -z'
'y-1/2, -x, -z'
'-y, x-1/2, -z'
'x, -y-1/2, z-1/2'
'-x-1/2, y, z-1/2'
'-y-1/2, -x-1/2, z-1/2'
'y, x, z-1/2'

loop_
_atom_site_label
_atom_site_type_symbol
_atom_site_fract_x
_atom_site_fract_y
_atom_site_fract_z
_atom_site_U_iso_or_equiv
_atom_site_adp_type
_atom_site_occupancy
_atom_site_site_symmetry_order
_atom_site_calc_flag
_atom_site_refinement_flags_posn
_atom_site_refinement_flags_adp
_atom_site_refinement_flags_occupancy
_atom_site_disorder_assembly
_atom_site_disorder_group
Re1 Re 0.250000 0.250000 0.16949(2) 0.05134(13) Uani 1 4 d S TU P . .
Mn1 Mn 0.44833(4) 0.55167(4) 0.250000 0.0529(2) Uani 1 2 d S T P . .
O1 O 0.3598(2) 0.5857(2) 0.31896(18) 0.0725(9) Uani 1 1 d . . . . .
C1 C 0.3471(3) 0.5546(3) 0.3860(3) 0.0663(11) Uani 1 1 d . . . . .
N1 N 0.4946(3) 0.4512(3) 0.3123(3) 0.0814(13) Uani 1 1 d . . . . .
C9 C 0.3155(3) 0.3762(3) 0.1873(3) 0.0745(13) Uani 1 1 d . . . . .
N2 N 0.3518(3) 0.4438(3) 0.1985(4) 0.1033(17) Uani 1 1 d . . . . .
C10 C 0.250000 0.250000 0.3557(8) 0.102(4) Uani 1 4 d S TU P . .
C6 C 0.3971(4) 0.4812(4) 0.4160(3) 0.0874(17) Uani 1 1 d . . . . .
C2 C 0.2802(4) 0.5948(4) 0.4301(3) 0.0766(14) Uani 1 1 d . . . . .
H2 H 0.245686 0.643923 0.412073 0.092 Uiso 1 1 calc R U . . .
N4 N 0.250000 0.250000 0.2986(8) 0.110(3) Uani 1 4 d S TU P . .
C7 C 0.4683(5) 0.4326(5) 0.3770(4) 0.115(3) Uani 1 1 d . . . . .
H7 H 0.497397 0.383962 0.400757 0.138 Uiso 1 1 calc R U . . .
C4 C 0.3127(6) 0.4927(6) 0.5282(4) 0.121(3) Uani 1 1 d . . . . .
H4 H 0.299934 0.472442 0.575153 0.146 Uiso 1 1 calc R U . . .
C3 C 0.2639(4) 0.5647(6) 0.4982(4) 0.0940(19) Uani 1 1 d . . . . .
H3 H 0.218388 0.593395 0.525721 0.113 Uiso 1 1 calc R U . . .
C5 C 0.3798(5) 0.4517(5) 0.4882(4) 0.121(3) Uani 1 1 d . . . . .
H5 H 0.414617 0.404104 0.508159 0.145 Uiso 1 1 calc R U . . .
C8 C 0.5633(6) 0.3919(5) 0.2784(4) 0.144(4) Uani 1 1 d D . . . .
H8A H 0.608322 0.373150 0.314534 0.173 Uiso 1 1 calc R U . . .
H8B H 0.533421 0.336690 0.259964 0.173 Uiso 1 1 calc R U . . .
N3 N 0.250000 0.250000 0.0791(5) 0.086(3) Uani 1 4 d S T P . .
C11 C 0.250000 0.250000 0.4230(11) 0.160(7) Uani 1 4 d S TU P . .

loop_
_atom_site_aniso_label
_atom_site_aniso_U_11
_atom_site_aniso_U_22
_atom_site_aniso_U_33
_atom_site_aniso_U_23
_atom_site_aniso_U_13
_atom_site_aniso_U_12
Re1 0.04419(14) 0.04419(14) 0.0656(2) 0.000 0.000 0.000
Mn1 0.0413(3) 0.0413(3) 0.0761(5) 0.0003(3) 0.0003(3) 0.0025(3)
O1 0.0597(19) 0.071(2) 0.086(2) 0.0021(17) 0.0100(17) 0.0189(16)
C1 0.046(2) 0.067(3) 0.086(3) -0.011(2) 0.006(2) -0.005(2)
N1 0.082(3) 0.073(3) 0.090(3) 0.020(2) 0.026(2) 0.035(2)
C9 0.052(3) 0.056(3) 0.116(4) -0.009(3) -0.016(3) 0.003(2)
N2 0.078(3) 0.064(3) 0.168(5) -0.029(3) -0.017(3) -0.007(2)
C10 0.118(6) 0.118(6) 0.070(5) 0.000 0.000 0.000
C6 0.080(4) 0.088(4) 0.094(4) 0.018(3) 0.026(3) 0.022(3)
C2 0.053(2) 0.076(3) 0.101(4) -0.021(3) 0.005(3) -0.002(2)
N4 0.119(4) 0.119(4) 0.092(5) 0.000 0.000 0.000
C7 0.123(6) 0.105(5) 0.117(5) 0.047(4) 0.040(5) 0.058(5)
C4 0.126(6) 0.132(6) 0.106(5) 0.013(5) 0.050(5) 0.011(5)
C3 0.073(4) 0.113(5) 0.096(4) -0.026(4) 0.026(3) -0.004(3)
C5 0.128(6) 0.129(6) 0.107(5) 0.034(4) 0.048(5) 0.035(5)
C8 0.159(7) 0.139(7) 0.134(6) 0.047(5) 0.059(5) 0.107(6)
N3 0.088(5) 0.088(5) 0.084(7) 0.000 0.000 0.000
C11 0.179(9) 0.179(9) 0.121(11) 0.000 0.000 0.000

loop_
_atom_type_symbol
_atom_type_description
_atom_type_scat_dispersion_real
_atom_type_scat_dispersion_imag
_atom_type_scat_source
C C 0.0033 0.0016 'International Tables Vol C Tables 4.2.6.8 and 6.1.1.4'
H H 0.0000 0.0000 'International Tables Vol C Tables 4.2.6.8 and 6.1.1.4'
Mn Mn 0.3368 0.7283 'International Tables Vol C Tables 4.2.6.8 and 6.1.1.4'
N N 0.0061 0.0033 'International Tables Vol C Tables 4.2.6.8 and 6.1.1.4'
O O 0.0106 0.0060 'International Tables Vol C Tables 4.2.6.8 and 6.1.1.4'
Re Re -1.0185 7.2310 'International Tables Vol C Tables 4.2.6.8 and 6.1.1.4'

loop_
_geom_angle_atom_site_label_1
_geom_angle_atom_site_label_2
_geom_angle_atom_site_label_3
_geom_angle
_geom_angle_site_symmetry_1
_geom_angle_site_symmetry_3
_geom_angle_publ_flag
C9 Re1 C9 161.9(3) . 2 ?
C9 Re1 C9 161.9(3) 4 3 ?
C9 Re1 C9 88.59(5) 2 3 ?
C9 Re1 C9 88.59(5) . 4 ?
C9 Re1 C9 88.59(5) 2 4 ?
C9 Re1 C9 88.59(5) . 3 ?
C9 Re1 N4 80.96(17) 3 . ?
C9 Re1 N4 80.96(17) 4 . ?
C9 Re1 N4 80.96(17) . . ?
C9 Re1 N4 80.96(17) 2 . ?
N3 Re1 C9 99.04(17) . . ?
N3 Re1 C9 99.04(17) . 3 ?
N3 Re1 C9 99.04(17) . 4 ?
N3 Re1 C9 99.04(17) . 2 ?
N3 Re1 N4 180.0 . . ?
O1 Mn1 O1 95.6(2) . 8_665 ?
O1 Mn1 N1 172.29(17) . 8_665 ?
O1 Mn1 N1 91.95(16) . . ?
O1 Mn1 N1 91.95(16) 8_665 8_665 ?
O1 Mn1 N1 172.29(17) 8_665 . ?
O1 Mn1 N2 92.35(19) 8_665 8_665 ?
O1 Mn1 N2 91.5(2) 8_665 . ?
O1 Mn1 N2 92.35(19) . . ?
O1 Mn1 N2 91.5(2) . 8_665 ?
N1 Mn1 N1 80.5(3) 8_665 . ?
N1 Mn1 N2 88.8(2) . 8_665 ?
N1 Mn1 N2 86.8(2) . . ?
N1 Mn1 N2 88.8(2) 8_665 . ?
N1 Mn1 N2 86.8(2) 8_665 8_665 ?
N2 Mn1 N2 174.3(3) 8_665 . ?
C1 O1 Mn1 129.5(3) . . ?
O1 C1 C6 123.6(4) . . ?
O1 C1 C2 119.8(5) . . ?
C2 C1 C6 116.6(5) . . ?
C7 N1 Mn1 126.6(4) . . ?
C7 N1 C8 118.5(5) . . ?
C8 N1 Mn1 114.9(3) . . ?
N2 C9 Re1 178.4(6) . . ?
C9 N2 Mn1 161.0(6) . . ?
N4 C10 C11 180.0 . . ?
C1 C6 C7 123.0(5) . . ?
C1 C6 C5 120.5(5) . . ?
C5 C6 C7 116.5(5) . . ?
C1 C2 H2 119.1 . . ?
C3 C2 C1 121.9(6) . . ?
C3 C2 H2 119.1 . . ?
C10 N4 Re1 180.0 . . ?
N1 C7 C6 125.1(5) . . ?
N1 C7 H7 117.5 . . ?
C6 C7 H7 117.5 . . ?
C3 C4 H4 120.6 . . ?
C5 C4 H4 120.6 . . ?
C5 C4 C3 118.8(7) . . ?
C2 C3 C4 122.0(6) . . ?
C2 C3 H3 119.0 . . ?
C4 C3 H3 119.0 . . ?
C6 C5 H5 119.9 . . ?
C4 C5 C6 120.3(7) . . ?
C4 C5 H5 119.9 . . ?
N1 C8 H8A 109.3 . . ?
N1 C8 H8B 109.3 . . ?
C8 C8 N1 111.4(4) 8_665 . ?
C8 C8 H8A 109.3 8_665 . ?
C8 C8 H8B 109.3 8_665 . ?
H8A C8 H8B 108.0 . . ?

loop_
_geom_bond_atom_site_label_1
_geom_bond_atom_site_label_2
_geom_bond_distance
_geom_bond_site_symmetry_2
_geom_bond_publ_flag
Re1 C9 2.085(5) . ?
Re1 C9 2.085(5) 3 ?
Re1 C9 2.085(5) 2 ?
Re1 C9 2.085(5) 4 ?
Re1 N4 2.373(15) . ?
Re1 N3 1.662(10) . ?
Mn1 O1 1.870(3) . ?
Mn1 O1 1.870(3) 8_665 ?
Mn1 N1 1.969(4) 8_665 ?
Mn1 N1 1.969(4) . ?
Mn1 N2 2.301(5) 8_665 ?
Mn1 N2 2.301(5) . ?
O1 C1 1.324(6) . ?
C1 C6 1.401(7) . ?
C1 C2 1.392(7) . ?
N1 C7 1.280(8) . ?
N1 C8 1.455(7) . ?
C9 N2 1.131(6) . ?
C10 N4 1.05(2) . ?
C10 C11 1.24(2) . ?
C6 C7 1.439(8) . ?
C6 C5 1.416(8) . ?
C2 H2 0.9300 . ?
C2 C3 1.346(9) . ?
C7 H7 0.9300 . ?
C4 H4 0.9300 . ?
C4 C3 1.376(10) . ?
C4 C5 1.356(10) . ?
C3 H3 0.9300 . ?
C5 H5 0.9300 . ?
C8 C8 1.390(11) 8_665 ?
C8 H8A 0.9700 . ?
C8 H8B 0.9700 . ?

loop_
_geom_torsion_atom_site_label_1
_geom_torsion_atom_site_label_2
_geom_torsion_atom_site_label_3
_geom_torsion_atom_site_label_4
_geom_torsion
_geom_torsion_site_symmetry_1
_geom_torsion_site_symmetry_2
_geom_torsion_site_symmetry_3
_geom_torsion_site_symmetry_4
_geom_torsion_publ_flag
Mn1 O1 C1 C6 -5.4(7) . . . . ?
Mn1 O1 C1 C2 175.4(4) . . . . ?
Mn1 N1 C7 C6 1.7(13) . . . . ?
Mn1 N1 C8 C8 23.3(14) . . . 8_665 ?
O1 Mn1 O1 C1 -175.1(5) 8_665 . . . ?
O1 C1 C6 C7 0.6(10) . . . . ?
O1 C1 C6 C5 180.0(6) . . . . ?
O1 C1 C2 C3 179.0(5) . . . . ?
C1 C6 C7 N1 1.1(13) . . . . ?
C1 C6 C5 C4 1.9(12) . . . . ?
C1 C2 C3 C4 0.3(10) . . . . ?
N1 Mn1 O1 C1 6.2(4) . . . . ?
N2 Mn1 O1 C1 -82.6(4) 8_665 . . . ?
N2 Mn1 O1 C1 93.1(4) . . . . ?
C6 C1 C2 C3 -0.2(8) . . . . ?
C2 C1 C6 C7 179.9(6) . . . . ?
C2 C1 C6 C5 -0.8(9) . . . . ?
C7 N1 C8 C8 -158.8(11) . . . 8_665 ?
C7 C6 C5 C4 -178.8(8) . . . . ?
C3 C4 C5 C6 -1.8(13) . . . . ?
C5 C6 C7 N1 -178.2(9) . . . . ?
C5 C4 C3 C2 0.8(12) . . . . ?
C8 N1 C7 C6 -176.0(8) . . . . ?
